data_4321897
loop_
_publ_author_name
'Georgios A. Spyroulias'
'Catherine P. Raptopoulou'
'Dominique de Montauzon'
'Alain Mari'
'Ren\'e Poilblanc'
'Aris Terzis'
'Athanassios G. Coutsolelos'

_publ_section_title
;
 Synthesis and Physicochemical Characterization of Protonated and
 Deprotonated Forms in Heteroleptic Lanthanide(III) Porphyrinate
 Double-Deckers. X-ray Structure of GdIIIH(oep)(tpp) at 298 and 21 K
;
_journal_name_full 'Inorganic Chemistry'
_journal_page_first 1683
_journal_page_last 1696
_journal_paper_doi 10.1021/ic970879s
_journal_volume 38
_journal_year 1999
_chemical_formula_analytical '[(tpp)(Hoep)Gd].(CH2Cl2)'
_chemical_formula_structural '[(C44 H28 N4)(C36 H45 N4)Gd].(CH2Cl2)'
_chemical_formula_sum 'C81 H75 Cl2 Gd N8'
_chemical_formula_weight 1388.64
_chemical_name_systematic
; 
 ? 
;
_space_group_IT_number 14
_symmetry_cell_setting monoclinic
_symmetry_space_group_name_Hall '-P 2ybc'
_symmetry_space_group_name_H-M 'P 1 21/c 1'
_atom_sites_solution_hydrogens geom
_atom_sites_solution_primary direct
_atom_sites_solution_secondary difmap
_audit_creation_method SHELXL
_cell_angle_alpha 90.00
_cell_angle_beta 101.734(3)
_cell_angle_gamma 90.00
_cell_formula_units_Z 4
_cell_length_a 13.703(1)
_cell_length_b 19.008(2)
_cell_length_c 25.807(3)
_cell_measurement_reflns_used 25
_cell_measurement_temperature 21
_cell_measurement_theta_max 11.5
_cell_measurement_theta_min 5.5
_cell_volume 6581.4(11)
_computing_cell_refinement 'Program LEAST (UCLA Crystallographic package)'
_computing_data_collection 'Program COLLECT (UCLA Crystallographic package)'
_computing_data_reduction 'Program REDUCE (UCLA Crystallographic package)'
_computing_molecular_graphics ORTEP
_computing_structure_refinement 'SHELXL-93 (Sheldrick, 1993)'
_computing_structure_solution 'SHELXS-86 (Sheldrick, 1990)'
_diffrn_ambient_temperature 21
_diffrn_measurement_device 'Crystal Logic Dual Goniometer diffractometer'
_diffrn_measurement_method 'theta-2theta scan'
_diffrn_radiation_monochromator graphite
_diffrn_radiation_source 'fine-focus sealed tube'
_diffrn_radiation_type MoK\a
_diffrn_radiation_wavelength 0.71070
_diffrn_reflns_av_R_equivalents 0.0469
_diffrn_reflns_av_sigmaI/netI 0.0703
_diffrn_reflns_limit_h_max 17
_diffrn_reflns_limit_h_min 0
_diffrn_reflns_limit_k_max 24
_diffrn_reflns_limit_k_min 0
_diffrn_reflns_limit_l_max 32
_diffrn_reflns_limit_l_min -33
_diffrn_reflns_number 15725
_diffrn_reflns_theta_max 27.50
_diffrn_reflns_theta_min 1.61
_diffrn_standards_decay_% -2.8%
_diffrn_standards_interval_count 97
_diffrn_standards_number 3
_exptl_absorpt_coefficient_mu 1.100
_exptl_absorpt_correction_T_max 1.63
_exptl_absorpt_correction_T_min 1.00
_exptl_absorpt_correction_type empirical
_exptl_crystal_colour purple
_exptl_crystal_density_diffrn 1.401
_exptl_crystal_density_meas 1.39
_exptl_crystal_density_method 'floating method'
_exptl_crystal_description prismatic
_exptl_crystal_F_000 2860
_exptl_crystal_size_max 0.50
_exptl_crystal_size_mid 0.40
_exptl_crystal_size_min 0.40
_refine_diff_density_max 3.230
_refine_diff_density_min -3.572
_refine_diff_density_rms 0.170
_refine_ls_extinction_method none
_refine_ls_goodness_of_fit_all 1.078
_refine_ls_goodness_of_fit_obs 1.115
_refine_ls_matrix_type fullcycle
_refine_ls_number_parameters 877
_refine_ls_number_reflns 15084
_refine_ls_number_restraints 0
_refine_ls_restrained_S_all 1.122
_refine_ls_restrained_S_obs 1.115
_refine_ls_R_factor_all 0.1028
_refine_ls_R_factor_obs 0.0775
_refine_ls_shift/esd_max -0.052
_refine_ls_shift/esd_mean 0.003
_refine_ls_structure_factor_coef Fsqd
_refine_ls_weighting_details 'w=1/[\s^2^(Fo^2^)+(0.0889P)^2^+47.1720P] where P=(Fo^2^+2Fc^2^)/3'
_refine_ls_weighting_scheme calc
_refine_ls_wR_factor_all 0.2218
_refine_ls_wR_factor_obs 0.1911
_reflns_number_observed 11454
_reflns_number_total 15118
_reflns_observed_criterion >2sigma(I)
_cod_data_source_file ic970879s_2.cif
_cod_data_source_block shel93
_cod_depositor_comments
;
The following automatic conversions were performed:

'_refine_ls_weighting_scheme' value 'calc
w=1/[\s^2^(Fo^2^)+(0.0889P)^2^+47.1720P] where P=(Fo^2^+2Fc^2^)/3'
was changed to 'calc'. New tag '_refine_ls_weighting_details' was
created. The value of the new tag was set to
'w=1/[\s^2^(Fo^2^)+(0.0889P)^2^+47.1720P] where P=(Fo^2^+2Fc^2^)/3'.

Automatic conversion script
Id: cif_fix_values 3143 2015-03-26 13:38:13Z robertas 
;
_cod_original_cell_volume 6581.4(12)
_cod_database_code 4321897

loop_
_symmetry_equiv_pos_as_xyz
'x, y, z'
'-x, y+1/2, -z+1/2'
'-x, -y, -z'
'x, -y-1/2, z-1/2'

loop_
_atom_site_aniso_label
_atom_site_aniso_U_11
_atom_site_aniso_U_22
_atom_site_aniso_U_33
_atom_site_aniso_U_23
_atom_site_aniso_U_13
_atom_site_aniso_U_12
Gd 0.01320(14) 0.0478(2) 0.0206(2) 0.00423(13) 0.00658(10) -0.00532(13)
N1 0.015(2) 0.038(3) 0.018(2) 0.000(2) 0.007(2) 0.003(2)
N2 0.012(2) 0.050(3) 0.021(2) -0.004(2) 0.008(2) 0.004(2)
N3 0.014(2) 0.047(3) 0.016(2) 0.000(2) 0.007(2) 0.005(2)
N4 0.012(2) 0.043(3) 0.018(2) -0.002(2) 0.008(2) 0.001(2)
C1 0.013(2) 0.035(3) 0.024(3) 0.002(2) 0.008(2) 0.003(2)
C2 0.013(3) 0.050(4) 0.025(3) 0.000(3) 0.009(2) -0.004(3)
C3 0.010(3) 0.051(4) 0.027(3) -0.001(3) 0.005(2) -0.002(3)
C4 0.012(2) 0.038(3) 0.021(3) -0.003(2) 0.007(2) 0.003(2)
C5 0.015(3) 0.043(4) 0.024(3) -0.002(3) 0.008(2) 0.005(2)
C6 0.016(3) 0.037(3) 0.016(3) -0.001(2) 0.005(2) 0.006(2)
C7 0.018(3) 0.035(3) 0.022(3) 0.002(2) 0.008(2) 0.001(2)
C8 0.017(3) 0.034(3) 0.023(3) 0.001(2) 0.008(2) 0.000(2)
C9 0.015(3) 0.040(3) 0.024(3) -0.001(3) 0.011(2) 0.000(2)
C10 0.019(3) 0.042(4) 0.025(3) 0.004(3) 0.013(2) 0.003(3)
C11 0.015(3) 0.040(3) 0.024(3) 0.004(3) 0.010(2) 0.002(2)
C12 0.020(3) 0.048(4) 0.027(3) 0.003(3) 0.010(2) 0.006(3)
C13 0.013(3) 0.048(4) 0.027(3) 0.006(3) 0.009(2) 0.010(3)
C14 0.015(3) 0.041(4) 0.022(3) 0.002(2) 0.007(2) 0.005(2)
C15 0.013(3) 0.034(3) 0.025(3) 0.000(2) 0.007(2) 0.001(2)
C16 0.014(3) 0.034(3) 0.021(3) -0.001(2) 0.007(2) 0.005(2)
C17 0.018(3) 0.034(3) 0.015(3) 0.001(2) 0.005(2) 0.004(2)
C18 0.013(2) 0.031(3) 0.023(3) 0.003(2) 0.008(2) 0.001(2)
C19 0.016(3) 0.030(3) 0.022(3) 0.000(2) 0.009(2) 0.003(2)
C20 0.015(2) 0.034(3) 0.020(3) -0.002(2) 0.012(2) 0.000(2)
C21 0.016(3) 0.046(4) 0.019(3) 0.002(3) 0.009(2) 0.004(3)
C22 0.128(11) 0.035(5) 0.086(8) -0.004(5) -0.078(8) 0.006(6)
C23 0.115(10) 0.046(5) 0.071(7) -0.004(5) -0.066(7) 0.014(6)
C24 0.016(3) 0.046(4) 0.024(3) -0.002(3) 0.005(2) -0.005(3)
C25 0.048(5) 0.039(4) 0.088(7) 0.008(5) -0.032(5) -0.009(4)
C26 0.049(5) 0.037(4) 0.071(6) 0.015(4) -0.025(5) -0.008(4)
C27 0.014(3) 0.048(4) 0.018(3) 0.005(3) 0.010(2) 0.010(2)
C28 0.017(3) 0.050(4) 0.024(3) 0.005(3) 0.007(2) 0.006(3)
C29 0.012(3) 0.069(5) 0.033(3) 0.013(3) 0.012(3) 0.010(3)
C30 0.024(3) 0.068(5) 0.028(3) 0.016(3) 0.020(3) 0.019(3)
C31 0.029(3) 0.052(4) 0.030(3) 0.009(3) 0.013(3) 0.021(3)
C32 0.023(3) 0.046(4) 0.024(3) 0.010(3) 0.012(2) 0.009(3)
C33 0.014(3) 0.042(4) 0.024(3) -0.003(3) 0.009(2) 0.006(2)
C34 0.022(3) 0.044(4) 0.029(3) 0.002(3) 0.008(3) -0.001(3)
C35 0.016(3) 0.047(4) 0.032(3) 0.004(3) 0.003(2) 0.001(3)
C36 0.018(3) 0.051(4) 0.019(3) 0.003(3) 0.005(2) 0.007(3)
C37 0.023(3) 0.046(4) 0.032(3) 0.002(3) 0.010(3) 0.009(3)
C38 0.021(3) 0.046(4) 0.030(3) -0.003(3) 0.007(3) 0.000(3)
C39 0.012(2) 0.039(3) 0.020(3) 0.002(2) 0.008(2) 0.000(2)
C40 0.061(6) 0.038(4) 0.095(7) 0.017(5) 0.061(6) 0.013(4)
C41 0.067(6) 0.055(5) 0.102(8) 0.026(5) 0.073(6) 0.027(5)
C42 0.016(3) 0.057(4) 0.031(3) 0.000(3) 0.010(2) -0.008(3)
C43 0.063(6) 0.050(5) 0.081(7) -0.018(5) 0.057(5) -0.022(4)
C44 0.062(6) 0.044(4) 0.078(6) -0.015(4) 0.055(5) -0.008(4)
N5 0.041 0.083 0.042 0.004 0.008 0.008
N6 0.041 0.066 0.040 0.007 0.009 0.010
N7 0.038 0.064 0.046 0.006 0.009 -0.003
N8 0.042 0.065 0.047 0.002 0.006 0.000
C45 0.023(3) 0.045(4) 0.028(3) 0.009(3) 0.012(3) 0.008(3)
C46 0.024(3) 0.029(3) 0.024(3) 0.003(2) 0.015(2) 0.007(2)
C47 0.017(3) 0.029(3) 0.025(3) 0.003(2) 0.011(2) 0.003(2)
C48 0.017(3) 0.042(4) 0.026(3) -0.003(3) 0.009(2) -0.002(3)
C49 0.012(3) 0.050(4) 0.029(3) -0.001(3) 0.011(2) 0.003(3)
C50 0.018(3) 0.039(3) 0.023(3) 0.003(2) 0.008(2) 0.003(2)
C51 0.020(3) 0.047(4) 0.021(3) -0.001(3) 0.012(2) -0.001(3)
C52 0.024(3) 0.051(4) 0.020(3) -0.001(3) 0.012(2) 0.005(3)
C53 0.018(3) 0.039(3) 0.024(3) 0.001(3) 0.008(2) 0.002(2)
C54 0.024(3) 0.037(3) 0.021(3) 0.000(2) 0.013(2) 0.005(3)
C55 0.021(3) 0.032(3) 0.030(3) 0.002(3) 0.013(2) -0.002(2)
C56 0.020(3) 0.035(3) 0.034(3) 0.002(3) 0.019(3) 0.002(2)
C57 0.021(3) 0.040(4) 0.032(3) -0.004(3) 0.016(3) -0.002(3)
C58 0.019(3) 0.039(4) 0.038(4) 0.001(3) 0.012(3) 0.003(3)
C59 0.017(3) 0.041(4) 0.036(3) -0.003(3) 0.009(3) -0.004(3)
C60 0.022(3) 0.040(4) 0.026(3) 0.001(3) 0.003(2) -0.003(3)
C61 0.023(3) 0.048(4) 0.032(3) -0.004(3) 0.006(3) 0.002(3)
C62 0.022(3) 0.034(3) 0.035(3) 0.004(3) 0.003(3) 0.002(3)
C63 0.024(3) 0.035(3) 0.020(3) 0.000(2) 0.001(2) -0.004(3)
C64 0.025(3) 0.038(3) 0.015(3) 0.001(2) 0.008(2) 0.001(3)
C65 0.032(3) 0.046(4) 0.024(3) 0.003(3) 0.013(3) 0.011(3)
C66 0.041(4) 0.051(5) 0.035(4) -0.007(3) 0.009(3) 0.016(4)
C67 0.015(3) 0.037(3) 0.026(3) 0.001(2) 0.010(2) 0.001(2)
C68 0.024(3) 0.039(4) 0.036(4) 0.006(3) 0.011(3) 0.009(3)
C69 0.020(3) 0.055(4) 0.027(3) 0.003(3) 0.006(2) 0.007(3)
C70A 0.010(5) 0.046(7) 0.029(6) 0.002(5) 0.007(4) 0.005(5)
C70B 0.033(8) 0.058(10) 0.045(9) 0.006(7) 0.013(7) 0.014(7)
C71 0.031(4) 0.066(5) 0.029(3) 0.005(3) 0.010(3) 0.020(4)
C72 0.081(7) 0.084(7) 0.039(4) 0.025(4) 0.041(5) 0.047(6)
C73 0.028(3) 0.043(4) 0.032(3) 0.001(3) 0.018(3) -0.002(3)
C74 0.032(4) 0.044(4) 0.030(3) 0.005(3) 0.017(3) 0.002(3)
C75 0.021(3) 0.056(5) 0.042(4) -0.007(3) 0.017(3) -0.002(3)
C76 0.026(3) 0.057(5) 0.051(5) 0.001(4) 0.018(3) -0.010(3)
C77 0.023(3) 0.073(6) 0.036(4) -0.010(4) 0.007(3) -0.008(3)
C78 0.036(4) 0.075(6) 0.049(5) 0.007(4) 0.005(4) -0.017(4)
C79 0.028(3) 0.047(4) 0.029(3) 0.002(3) 0.003(3) 0.003(3)
C80 0.042(4) 0.051(5) 0.031(4) -0.008(3) -0.005(3) -0.001(4)
C81 0.047(10) 0.055(10) 0.061(11) 0.001(9) 0.027(9) -0.020(8)
C81A 0.065(14) 0.060(13) 0.079(15) 0.014(11) 0.004(12) 0.010(11)
Cl1 0.025(2) 0.021(2) 0.038(3) 0.006(2) 0.004(2) -0.006(2)
Cl2 0.078(4) 0.043(2) 0.039(2) -0.001(2) 0.032(2) 0.008(2)
Cl1A 0.093(8) 0.099(8) 0.101(8) -0.020(6) 0.070(6) -0.020(6)
Cl2A 0.084(5) 0.070(5) 0.080(5) 0.024(4) -0.011(4) -0.036(4)

loop_
_atom_site_label
_atom_site_type_symbol
_atom_site_fract_x
_atom_site_fract_y
_atom_site_fract_z
_atom_site_U_iso_or_equiv
_atom_site_thermal_displace_type
_atom_site_occupancy
_atom_site_calc_flag
_atom_site_refinement_flags
_atom_site_disorder_group
Gd Gd 0.40829(2) 0.22997(2) 0.102997(12) 0.02674(10) Uani 1 d . .
N1 N 0.2466(4) 0.1661(3) 0.0873(2) 0.0234(10) Uani 1 d . .
N2 N 0.4022(4) 0.1458(3) 0.0259(2) 0.0267(11) Uani 1 d . .
N3 N 0.5535(4) 0.1446(3) 0.1230(2) 0.0251(11) Uani 1 d . .
N4 N 0.3993(3) 0.1634(3) 0.1856(2) 0.0238(10) Uani 1 d . .
C1 C 0.1856(4) 0.1613(3) 0.1237(2) 0.0234(12) Uani 1 d . .
C2 C 0.0825(4) 0.1511(4) 0.0954(2) 0.0286(14) Uani 1 d . .
H2 H 0.0264(4) 0.1488(4) 0.1105(2) 0.038(8) Uiso 1 calc R .
C3 C 0.0844(4) 0.1455(4) 0.0437(3) 0.0293(14) Uani 1 d . .
H3 H 0.0299(4) 0.1377(4) 0.0163(3) 0.038(8) Uiso 1 calc R .
C4 C 0.1872(4) 0.1541(3) 0.0387(2) 0.0234(12) Uani 1 d . .
C5 C 0.2193(4) 0.1434(4) -0.0095(2) 0.0266(13) Uani 1 d . .
C6 C 0.3200(4) 0.1403(3) -0.0146(2) 0.0229(12) Uani 1 d . .
C7 C 0.3496(4) 0.1241(3) -0.0638(2) 0.0244(12) Uani 1 d . .
H7 H 0.3078(4) 0.1192(3) -0.0968(2) 0.038(8) Uiso 1 calc R .
C8 C 0.4511(4) 0.1173(3) -0.0523(2) 0.0242(12) Uani 1 d . .
H8 H 0.4916(4) 0.1076(3) -0.0763(2) 0.038(8) Uiso 1 calc R .
C9 C 0.4833(4) 0.1281(4) 0.0037(2) 0.0251(12) Uani 1 d . .
C10 C 0.5817(5) 0.1189(4) 0.0326(2) 0.0277(13) Uani 1 d . .
C11 C 0.6142(4) 0.1252(4) 0.0875(2) 0.0253(12) Uani 1 d . .
C12 C 0.7115(5) 0.1082(4) 0.1167(3) 0.0309(14) Uani 1 d . .
H12 H 0.7655(5) 0.0941(4) 0.1024(3) 0.038(8) Uiso 1 calc R .
C13 C 0.7113(4) 0.1163(4) 0.1687(3) 0.0285(14) Uani 1 d . .
H13 H 0.7653(4) 0.1098(4) 0.1966(3) 0.038(8) Uiso 1 calc R .
C14 C 0.6115(4) 0.1369(4) 0.1728(2) 0.0255(13) Uani 1 d . .
C15 C 0.5791(4) 0.1422(3) 0.2213(2) 0.0236(12) Uani 1 d . .
C16 C 0.4801(4) 0.1520(3) 0.2265(2) 0.0224(12) Uani 1 d . .
C17 C 0.4466(4) 0.1463(3) 0.2756(2) 0.0222(12) Uani 1 d . .
H17 H 0.4866(4) 0.1407(3) 0.3091(2) 0.038(8) Uiso 1 calc R .
C18 C 0.3453(4) 0.1506(3) 0.2640(2) 0.0216(11) Uani 1 d . .
H18 H 0.3031(4) 0.1476(3) 0.2879(2) 0.038(8) Uiso 1 calc R .
C19 C 0.3157(4) 0.1606(3) 0.2076(2) 0.0220(11) Uani 1 d . .
C20 C 0.2171(4) 0.1600(3) 0.1792(2) 0.0219(11) Uani 1 d . .
C21 C 0.1418(4) 0.1245(4) -0.0568(2) 0.0263(13) Uani 1 d . .
C22 C 0.0867(10) 0.1732(5) -0.0889(5) 0.097(5) Uani 1 d . .
H22 H 0.0999(10) 0.2207(5) -0.0824(5) 0.057(6) Uiso 1 calc R .
C23 C 0.0103(10) 0.1532(5) -0.1316(4) 0.089(5) Uani 1 d . .
H23 H -0.0301(10) 0.1875(5) -0.1508(4) 0.057(6) Uiso 1 calc R .
C24 C -0.0047(4) 0.0858(4) -0.1448(2) 0.0284(13) Uani 1 d . .
H24 H -0.0518(4) 0.0727(4) -0.1746(2) 0.057(6) Uiso 1 calc R .
C25 C 0.0500(7) 0.0373(5) -0.1140(4) 0.065(3) Uani 1 d . .
H25 H 0.0398(7) -0.0101(5) -0.1223(4) 0.057(6) Uiso 1 calc R .
C26 C 0.1220(7) 0.0565(4) -0.0697(4) 0.058(3) Uani 1 d . .
H26 H 0.1570(7) 0.0214(4) -0.0486(4) 0.057(6) Uiso 1 calc R .
C27 C 0.6573(4) 0.0952(4) 0.0009(2) 0.0258(13) Uani 1 d . .
C28 C 0.7399(4) 0.1365(4) -0.0016(2) 0.0299(14) Uani 1 d . .
H28 H 0.7508(4) 0.1782(4) 0.0175(2) 0.057(6) Uiso 1 calc R .
C29 C 0.8068(5) 0.1152(5) -0.0329(3) 0.037(2) Uani 1 d . .
H29 H 0.8614(5) 0.1434(5) -0.0347(3) 0.057(6) Uiso 1 calc R .
C30 C 0.7934(5) 0.0533(4) -0.0612(3) 0.038(2) Uani 1 d . .
H30 H 0.8382(5) 0.0401(4) -0.0820(3) 0.057(6) Uiso 1 calc R .
C31 C 0.7116(5) 0.0104(4) -0.0582(3) 0.036(2) Uani 1 d . .
H31 H 0.7021(5) -0.0320(4) -0.0766(3) 0.057(6) Uiso 1 calc R .
C32 C 0.6445(5) 0.0318(4) -0.0272(2) 0.0301(14) Uani 1 d . .
H32 H 0.5902(5) 0.0034(4) -0.0252(2) 0.057(6) Uiso 1 calc R .
C33 C 0.6543(4) 0.1268(4) 0.2710(2) 0.0256(13) Uani 1 d . .
C34 C 0.7254(5) 0.1775(4) 0.2922(3) 0.0313(14) Uani 1 d . .
H34 H 0.7258(5) 0.2209(4) 0.2756(3) 0.057(6) Uiso 1 calc R .
C35 C 0.7958(5) 0.1630(4) 0.3385(3) 0.0319(14) Uani 1 d . .
H35 H 0.8416(5) 0.1972(4) 0.3533(3) 0.057(6) Uiso 1 calc R .
C36 C 0.7972(5) 0.0968(4) 0.3625(2) 0.0289(14) Uani 1 d . .
H36 H 0.8451(5) 0.0866(4) 0.3926(2) 0.057(6) Uiso 1 calc R .
C37 C 0.7281(5) 0.0471(4) 0.3417(3) 0.0332(15) Uani 1 d . .
H37 H 0.7287(5) 0.0033(4) 0.3578(3) 0.057(6) Uiso 1 calc R .
C38 C 0.6567(5) 0.0622(4) 0.2962(3) 0.0322(14) Uani 1 d . .
H38 H 0.6098(5) 0.0281(4) 0.2825(3) 0.057(6) Uiso 1 calc R .
C39 C 0.1358(4) 0.1457(3) 0.2098(2) 0.0231(12) Uani 1 d . .
C40 C 0.0982(7) 0.1989(5) 0.2375(4) 0.058(3) Uani 1 d . .
H40 H 0.1253(7) 0.2439(5) 0.2390(4) 0.057(6) Uiso 1 calc R .
C41 C 0.0191(7) 0.1843(5) 0.2631(4) 0.067(3) Uani 1 d . .
H41 H -0.0068(7) 0.2201(5) 0.2808(4) 0.057(6) Uiso 1 calc R .
C42 C -0.0199(5) 0.1181(4) 0.2622(3) 0.0336(15) Uani 1 d . .
H42 H -0.0715(5) 0.1084(4) 0.2796(3) 0.057(6) Uiso 1 calc R .
C43 C 0.0170(7) 0.0673(5) 0.2358(4) 0.059(3) Uani 1 d . .
H43 H -0.0102(7) 0.0224(5) 0.2342(4) 0.057(6) Uiso 1 calc R .
C44 C 0.0968(7) 0.0811(5) 0.2102(4) 0.055(2) Uani 1 d . .
H44 H 0.1229(7) 0.0446(5) 0.1933(4) 0.057(6) Uiso 1 calc R .
N5 N 0.3079(6) 0.3242(5) 0.1476(3) 0.056 Uani 1 d . .
N6 N 0.3041(5) 0.3095(4) 0.0348(3) 0.049 Uani 1 d . .
N7 N 0.5200(5) 0.2914(4) 0.0544(3) 0.049 Uani 1 d . .
N8 N 0.5228(5) 0.3080(4) 0.1686(3) 0.052 Uani 1 d . .
C45 C 0.3263(5) 0.3363(4) 0.2019(3) 0.0308(14) Uani 1 d . .
C46 C 0.2337(5) 0.3517(3) 0.2176(2) 0.0245(12) Uani 1 d . .
C47 C 0.1604(4) 0.3520(3) 0.1728(2) 0.0227(12) Uani 1 d . .
C48 C 0.2067(4) 0.3358(4) 0.1288(2) 0.0275(13) Uani 1 d . .
C49 C 0.1602(4) 0.3356(4) 0.0755(3) 0.0293(14) Uani 1 d . .
H49 H 0.0914(4) 0.3416(4) 0.0678(3) 0.036(10) Uiso 1 calc R .
C50 C 0.2063(4) 0.3273(4) 0.0321(2) 0.0263(13) Uani 1 d . .
C51 C 0.1553(5) 0.3417(4) -0.0217(2) 0.0284(13) Uani 1 d . .
C52 C 0.2263(5) 0.3328(4) -0.0528(2) 0.0306(14) Uani 1 d . .
C53 C 0.3180(4) 0.3150(4) -0.0164(2) 0.0265(13) Uani 1 d . .
C54 C 0.4101(5) 0.3083(3) -0.0324(2) 0.0264(13) Uani 1 d . .
H54 H 0.4083(5) 0.3089(3) -0.0686(2) 0.036(10) Uiso 1 calc R .
C55 C 0.5033(5) 0.3008(3) 0.0007(3) 0.0262(12) Uani 1 d . .
C56 C 0.5985(5) 0.3092(4) -0.0165(3) 0.0279(13) Uani 1 d . .
C57 C 0.6708(5) 0.3071(4) 0.0278(3) 0.0294(13) Uani 1 d . .
C58 C 0.6208(5) 0.2971(4) 0.0726(3) 0.0312(14) Uani 1 d . .
C59 C 0.6684(5) 0.3035(4) 0.1259(3) 0.0307(14) Uani 1 d . .
H59 H 0.7377(5) 0.3012(4) 0.1333(3) 0.036(10) Uiso 1 calc R .
C60 C 0.6225(5) 0.3129(4) 0.1692(3) 0.0296(13) Uani 1 d . .
C61 C 0.6754(5) 0.3385(4) 0.2203(3) 0.0343(15) Uani 1 d . .
C62 C 0.6070(5) 0.3507(4) 0.2506(3) 0.0309(14) Uani 1 d . .
C63 C 0.5114(5) 0.3304(3) 0.2173(2) 0.0269(13) Uani 1 d . .
C64 C 0.4207(5) 0.3382(3) 0.2342(2) 0.0256(12) Uani 1 d . .
H64 H 0.4242(5) 0.3453(3) 0.2702(2) 0.036(10) Uiso 1 calc R .
C65 C 0.2236(5) 0.3665(4) 0.2737(3) 0.0331(15) Uani 1 d . .
H65A H 0.2694(5) 0.3364(4) 0.2974(3) 0.042(6) Uiso 1 calc R .
H65B H 0.1565(5) 0.3544(4) 0.2773(3) 0.042(6) Uiso 1 calc R .
C66 C 0.2443(6) 0.4429(4) 0.2906(3) 0.042(2) Uani 1 d . .
H66A H 0.2392(38) 0.4482(7) 0.3269(7) 0.047(5) Uiso 1 calc R .
H66B H 0.1966(25) 0.4730(5) 0.2688(14) 0.047(5) Uiso 1 calc R .
H66C H 0.3103(15) 0.4556(9) 0.2867(20) 0.047(5) Uiso 1 calc R .
C67 C 0.0518(4) 0.3704(3) 0.1672(2) 0.0251(12) Uani 1 d . .
H67A H 0.0322(4) 0.3631(3) 0.2009(2) 0.042(6) Uiso 1 calc R .
H67B H 0.0121(4) 0.3393(3) 0.1414(2) 0.042(6) Uiso 1 calc R .
C68 C 0.0306(5) 0.4469(4) 0.1497(3) 0.0323(14) Uani 1 d . .
H68A H -0.0397(6) 0.4557(9) 0.1442(20) 0.047(5) Uiso 1 calc R .
H68B H 0.0530(35) 0.4549(8) 0.1173(11) 0.047(5) Uiso 1 calc R .
H68C H 0.0653(31) 0.4779(4) 0.1766(9) 0.047(5) Uiso 1 calc R .
C69 C 0.0490(5) 0.3652(4) -0.0396(3) 0.0339(15) Uani 1 d . .
C70A C 0.0367(8) 0.4399(7) -0.0243(5) 0.028(3) Uani 0.50 d P .
C70B C -0.0188(12) 0.3072(10) -0.0374(6) 0.044(4) Uani 0.50 d P .
C71 C 0.2125(6) 0.3449(5) -0.1111(3) 0.041(2) Uani 1 d . .
H71A H 0.1468(6) 0.3285(5) -0.1282(3) 0.042(6) Uiso 1 calc R .
H71B H 0.2612(6) 0.3172(5) -0.1246(3) 0.042(6) Uiso 1 calc R .
C72 C 0.2234(8) 0.4221(5) -0.1255(3) 0.064(3) Uani 1 d . .
H72A H 0.2128(39) 0.4268(7) -0.1632(4) 0.047(5) Uiso 1 calc R .
H72B H 0.2892(15) 0.4382(9) -0.1098(17) 0.047(5) Uiso 1 calc R .
H72C H 0.1751(27) 0.4499(7) -0.1124(18) 0.047(5) Uiso 1 calc R .
C73 C 0.6080(5) 0.3203(4) -0.0730(3) 0.0328(14) Uani 1 d . .
H73A H 0.6746(5) 0.3373(4) -0.0734(3) 0.042(6) Uiso 1 calc R .
H73B H 0.5611(5) 0.3563(4) -0.0888(3) 0.042(6) Uiso 1 calc R .
C74 C 0.5887(5) 0.2528(4) -0.1070(3) 0.0337(15) Uani 1 d . .
H74A H 0.5926(39) 0.2636(7) -0.1428(5) 0.047(5) Uiso 1 calc R .
H74B H 0.5235(16) 0.2349(16) -0.1061(17) 0.047(5) Uiso 1 calc R .
H74C H 0.6379(24) 0.2180(11) -0.0931(13) 0.047(5) Uiso 1 calc R .
C75 C 0.7819(5) 0.3172(4) 0.0329(3) 0.038(2) Uani 1 d . .
H75A H 0.8013(5) 0.2993(4) 0.0013(3) 0.042(6) Uiso 1 calc R .
H75B H 0.8167(5) 0.2897(4) 0.0627(3) 0.042(6) Uiso 1 calc R .
C76 C 0.8144(5) 0.3933(4) 0.0408(3) 0.043(2) Uani 1 d . .
H76A H 0.8858(6) 0.3958(5) 0.0477(21) 0.047(5) Uiso 1 calc R .
H76B H 0.7904(34) 0.4126(9) 0.0702(13) 0.047(5) Uiso 1 calc R .
H76C H 0.7875(33) 0.4196(7) 0.0094(8) 0.047(5) Uiso 1 calc R .
C77 C 0.7866(5) 0.3531(5) 0.2353(3) 0.044(2) Uani 1 d . .
H77A H 0.8082(5) 0.3511(5) 0.2734(3) 0.042(6) Uiso 1 calc R .
H77B H 0.8224(5) 0.3171(5) 0.2200(3) 0.042(6) Uiso 1 calc R .
C78 C 0.8110(6) 0.4250(5) 0.2155(4) 0.054(2) Uani 1 d . .
H78A H 0.8819(7) 0.4322(12) 0.2238(19) 0.047(5) Uiso 1 calc R .
H78B H 0.7789(32) 0.4608(6) 0.2322(16) 0.047(5) Uiso 1 calc R .
H78C H 0.7878(36) 0.4275(11) 0.1778(5) 0.047(5) Uiso 1 calc R .
C79 C 0.6205(5) 0.3860(4) 0.3035(3) 0.0350(15) Uani 1 d . .
H79A H 0.6892(5) 0.3805(4) 0.3219(3) 0.042(6) Uiso 1 calc R .
H79B H 0.5785(5) 0.3630(4) 0.3243(3) 0.042(6) Uiso 1 calc R .
C80 C 0.5950(6) 0.4647(4) 0.2994(3) 0.043(2) Uani 1 d . .
H80A H 0.6040(38) 0.4845(7) 0.3343(3) 0.047(5) Uiso 1 calc R .
H80B H 0.5269(13) 0.4706(4) 0.2814(19) 0.047(5) Uiso 1 calc R .
H80C H 0.6381(26) 0.4882(6) 0.2799(18) 0.047(5) Uiso 1 calc R .
C81 C 0.4996(14) 0.0416(10) 0.5700(8) 0.052(4) Uani 0.50 d P .
C81A C 0.4433(17) 0.0587(12) 0.5870(10) 0.069(6) Uani 0.50 d P .
Cl1 Cl 0.5283(4) 0.0050(3) 0.6338(2) 0.0283(14) Uani 0.50 d P .
Cl2 Cl 0.3660(4) 0.0090(2) 0.5406(2) 0.0506(14) Uani 0.50 d P .
Cl1A Cl 0.5220(8) 0.0080(6) 0.6349(5) 0.091(4) Uani 0.50 d P .
Cl2A Cl 0.4000(5) -0.0028(3) 0.5256(3) 0.082(2) Uani 0.50 d P .

loop_
_atom_type_symbol
_atom_type_description
_atom_type_scat_dispersion_real
_atom_type_scat_dispersion_imag
_atom_type_scat_source
C C 0.0033 0.0016 'International Tables Vol C Tables 4.2.6.8 and 6.1.1.4'
H H 0.0000 0.0000 'International Tables Vol C Tables 4.2.6.8 and 6.1.1.4'
N N 0.0061 0.0033 'International Tables Vol C Tables 4.2.6.8 and 6.1.1.4'
Cl Cl 0.1484 0.1585 'International Tables Vol C Tables 4.2.6.8 and 6.1.1.4'
Gd Gd -0.5640 3.9040 'International Tables Vol C Tables 4.2.6.8 and 6.1.1.4'

loop_
_geom_angle_atom_site_label_1
_geom_angle_atom_site_label_2
_geom_angle_atom_site_label_3
_geom_angle
_geom_angle_site_symmetry_1
_geom_angle_site_symmetry_3
_geom_angle_publ_flag
N7 Gd N1 140.8(2) . . ?
N7 Gd N4 144.8(2) . . ?
N1 Gd N4 72.3(2) . . ?
N7 Gd N6 71.5(2) . . ?
N1 Gd N6 79.7(2) . . ?
N4 Gd N6 140.9(2) . . ?
N7 Gd N3 82.2(2) . . ?
N1 Gd N3 110.9(2) . . ?
N4 Gd N3 71.1(2) . . ?
N6 Gd N3 146.3(2) . . ?
N7 Gd N8 72.4(2) . . ?
N1 Gd N8 143.4(2) . . ?
N4 Gd N8 81.8(2) . . ?
N6 Gd N8 107.4(3) . . ?
N3 Gd N8 83.4(2) . . ?
N7 Gd N2 79.9(2) . . ?
N1 Gd N2 71.3(2) . . ?
N4 Gd N2 110.4(2) . . ?
N6 Gd N2 84.7(2) . . ?
N3 Gd N2 69.9(2) . . ?
N8 Gd N2 143.8(2) . . ?
N7 Gd N5 109.3(3) . . ?
N1 Gd N5 82.9(2) . . ?
N4 Gd N5 81.5(2) . . ?
N6 Gd N5 68.3(2) . . ?
N3 Gd N5 142.8(2) . . ?
N8 Gd N5 67.8(2) . . ?
N2 Gd N5 145.7(2) . . ?
C4 N1 C1 106.4(5) . . ?
C4 N1 Gd 125.0(4) . . ?
C1 N1 Gd 124.4(4) . . ?
C6 N2 C9 105.5(5) . . ?
C6 N2 Gd 122.2(4) . . ?
C9 N2 Gd 125.0(4) . . ?
C14 N3 C11 105.9(5) . . ?
C14 N3 Gd 122.6(4) . . ?
C11 N3 Gd 125.4(4) . . ?
C19 N4 C16 106.4(5) . . ?
C19 N4 Gd 124.0(4) . . ?
C16 N4 Gd 124.0(4) . . ?
N1 C1 C20 126.0(5) . . ?
N1 C1 C2 109.1(5) . . ?
C20 C1 C2 124.6(5) . . ?
C3 C2 C1 107.1(5) . . ?
C2 C3 C4 107.1(5) . . ?
N1 C4 C5 126.6(5) . . ?
N1 C4 C3 110.1(5) . . ?
C5 C4 C3 122.9(5) . . ?
C6 C5 C4 124.9(6) . . ?
C6 C5 C21 117.3(5) . . ?
C4 C5 C21 117.2(5) . . ?
N2 C6 C5 126.1(5) . . ?
N2 C6 C7 110.6(5) . . ?
C5 C6 C7 123.1(5) . . ?
C8 C7 C6 106.6(5) . . ?
C7 C8 C9 107.1(5) . . ?
N2 C9 C10 124.7(5) . . ?
N2 C9 C8 110.0(5) . . ?
C10 C9 C8 125.3(5) . . ?
C11 C10 C9 126.5(5) . . ?
C11 C10 C27 117.4(5) . . ?
C9 C10 C27 115.9(5) . . ?
C10 C11 N3 124.9(5) . . ?
C10 C11 C12 125.6(6) . . ?
N3 C11 C12 109.3(5) . . ?
C13 C12 C11 107.9(5) . . ?
C12 C13 C14 107.3(5) . . ?
N3 C14 C15 126.4(5) . . ?
N3 C14 C13 109.5(5) . . ?
C15 C14 C13 123.9(5) . . ?
C16 C15 C14 125.3(6) . . ?
C16 C15 C33 117.1(5) . . ?
C14 C15 C33 117.1(5) . . ?
N4 C16 C15 126.0(5) . . ?
N4 C16 C17 109.6(5) . . ?
C15 C16 C17 124.2(5) . . ?
C18 C17 C16 107.1(5) . . ?
C17 C18 C19 107.2(5) . . ?
N4 C19 C20 125.3(5) . . ?
N4 C19 C18 109.5(5) . . ?
C20 C19 C18 124.8(5) . . ?
C19 C20 C1 126.6(5) . . ?
C19 C20 C39 117.5(5) . . ?
C1 C20 C39 115.2(5) . . ?
C26 C21 C22 116.2(7) . . ?
C26 C21 C5 120.5(6) . . ?
C22 C21 C5 123.3(7) . . ?
C21 C22 C23 121.6(9) . . ?
C24 C23 C22 120.7(8) . . ?
C23 C24 C25 118.1(7) . . ?
C24 C25 C26 121.5(8) . . ?
C21 C26 C25 121.6(7) . . ?
C28 C27 C32 118.6(6) . . ?
C28 C27 C10 120.7(6) . . ?
C32 C27 C10 120.6(6) . . ?
C27 C28 C29 119.9(7) . . ?
C30 C29 C28 121.4(7) . . ?
C29 C30 C31 119.4(6) . . ?
C32 C31 C30 119.3(7) . . ?
C31 C32 C27 121.4(7) . . ?
C38 C33 C34 118.5(6) . . ?
C38 C33 C15 121.3(6) . . ?
C34 C33 C15 120.1(6) . . ?
C33 C34 C35 120.1(7) . . ?
C36 C35 C34 119.9(6) . . ?
C37 C36 C35 120.0(6) . . ?
C36 C37 C38 120.0(7) . . ?
C33 C38 C37 121.4(7) . . ?
C44 C39 C40 118.1(6) . . ?
C44 C39 C20 120.3(6) . . ?
C40 C39 C20 121.6(6) . . ?
C39 C40 C41 119.8(8) . . ?
C42 C41 C40 120.8(8) . . ?
C43 C42 C41 119.0(7) . . ?
C42 C43 C44 120.8(8) . . ?
C39 C44 C43 121.5(7) . . ?
C45 N5 C48 106.7(6) . . ?
C45 N5 Gd 122.9(5) . . ?
C48 N5 Gd 121.6(5) . . ?
C50 N6 C53 104.9(6) . . ?
C50 N6 Gd 126.2(5) . . ?
C53 N6 Gd 123.0(5) . . ?
C58 N7 C55 106.5(6) . . ?
C58 N7 Gd 123.5(5) . . ?
C55 N7 Gd 125.7(5) . . ?
C63 N8 C60 105.6(6) . . ?
C63 N8 Gd 128.7(5) . . ?
C60 N8 Gd 121.9(5) . . ?
C64 C45 N5 124.3(6) . . ?
C64 C45 C46 126.4(6) . . ?
N5 C45 C46 109.1(6) . . ?
C47 C46 C45 107.6(5) . . ?
C47 C46 C65 127.9(6) . . ?
C45 C46 C65 124.5(6) . . ?
C46 C47 C48 107.4(5) . . ?
C46 C47 C67 128.5(5) . . ?
C48 C47 C67 124.0(5) . . ?
N5 C48 C49 124.4(6) . . ?
N5 C48 C47 109.2(6) . . ?
C49 C48 C47 126.3(6) . . ?
C48 C49 C50 126.9(6) . . ?
N6 C50 C49 125.6(6) . . ?
N6 C50 C51 111.8(6) . . ?
C49 C50 C51 122.5(5) . . ?
C52 C51 C50 105.8(5) . . ?
C52 C51 C69 127.3(6) . . ?
C50 C51 C69 126.8(5) . . ?
C51 C52 C53 105.7(5) . . ?
C51 C52 C71 127.0(6) . . ?
C53 C52 C71 127.1(6) . . ?
N6 C53 C54 125.5(6) . . ?
N6 C53 C52 111.6(5) . . ?
C54 C53 C52 122.8(6) . . ?
C55 C54 C53 126.5(6) . . ?
N7 C55 C54 125.2(6) . . ?
N7 C55 C56 110.1(6) . . ?
C54 C55 C56 124.4(6) . . ?
C57 C56 C55 106.5(5) . . ?
C57 C56 C73 129.0(6) . . ?
C55 C56 C73 124.4(6) . . ?
C56 C57 C58 106.8(5) . . ?
C56 C57 C75 128.4(6) . . ?
C58 C57 C75 124.6(6) . . ?
N7 C58 C59 125.3(6) . . ?
N7 C58 C57 109.9(6) . . ?
C59 C58 C57 124.2(6) . . ?
C60 C59 C58 126.8(6) . . ?
N8 C60 C59 126.3(6) . . ?
N8 C60 C61 110.2(6) . . ?
C59 C60 C61 123.1(6) . . ?
C62 C61 C60 107.8(6) . . ?
C62 C61 C77 126.7(7) . . ?
C60 C61 C77 125.4(6) . . ?
C61 C62 C63 104.9(6) . . ?
C61 C62 C79 129.0(6) . . ?
C63 C62 C79 125.6(6) . . ?
N8 C63 C64 126.3(6) . . ?
N8 C63 C62 111.5(6) . . ?
C64 C63 C62 122.1(6) . . ?
C45 C64 C63 125.8(6) . . ?
C46 C65 C66 113.8(6) . . ?
C47 C67 C68 111.8(5) . . ?
C70B C69 C70A 127.2(9) . . ?
C70B C69 C51 110.5(8) . . ?
C70A C69 C51 110.8(7) . . ?
C52 C71 C72 113.1(7) . . ?
C56 C73 C74 113.2(6) . . ?
C57 C75 C76 113.3(6) . . ?
C78 C77 C61 110.9(7) . . ?
C62 C79 C80 113.0(6) . . ?
C81A C81 Cl1 76.5(17) . . ?
C81A C81 Cl1A 72.9(17) . . ?
Cl1 C81 Cl1A 3.7(7) . . ?
C81A C81 Cl2A 83.2(19) . . ?
Cl1 C81 Cl2A 114.0(9) . . ?
Cl1A C81 Cl2A 113.5(10) . . ?
C81A C81 Cl2 62.0(17) . . ?
Cl1 C81 Cl2 104.7(8) . . ?
Cl1A C81 Cl2 103.0(9) . . ?
Cl2A C81 Cl2 21.2(4) . . ?
C81 C81A Cl2 86.4(21) . . ?
C81 C81A Cl1A 73.5(18) . . ?
Cl2 C81A Cl1A 113.2(14) . . ?
C81 C81A Cl1 70.4(17) . . ?
Cl2 C81A Cl1 112.2(13) . . ?
Cl1A C81A Cl1 3.1(7) . . ?
C81 C81A Cl2A 65.9(19) . . ?
Cl2 C81A Cl2A 20.6(4) . . ?
Cl1A C81A Cl2A 106.5(13) . . ?
Cl1 C81A Cl2A 104.5(12) . . ?
C81 Cl1 C81A 33.0(10) . . ?
Cl2A Cl2 C81A 100.2(14) . . ?
Cl2A Cl2 C81 68.7(11) . . ?
C81A Cl2 C81 31.6(10) . . ?
C81A Cl1A C81 33.6(10) . . ?
Cl2 Cl2A C81 90.1(13) . . ?
Cl2 Cl2A C81A 59.2(13) . . ?
C81 Cl2A C81A 30.9(9) . . ?

loop_
_geom_bond_atom_site_label_1
_geom_bond_atom_site_label_2
_geom_bond_distance
_geom_bond_site_symmetry_2
_geom_bond_publ_flag
Gd N7 2.461(7) . ?
Gd N1 2.486(5) . ?
Gd N4 2.503(5) . ?
Gd N6 2.531(7) . ?
Gd N3 2.537(5) . ?
Gd N8 2.539(8) . ?
Gd N2 2.542(5) . ?
Gd N5 2.658(8) . ?
N1 C4 1.370(8) . ?
N1 C1 1.380(7) . ?
N2 C6 1.377(7) . ?
N2 C9 1.391(7) . ?
N3 C14 1.377(8) . ?
N3 C11 1.404(7) . ?
N4 C19 1.380(7) . ?
N4 C16 1.383(7) . ?
C1 C20 1.411(8) . ?
C1 C2 1.464(8) . ?
C2 C3 1.345(9) . ?
C3 C4 1.450(8) . ?
C4 C5 1.414(8) . ?
C5 C6 1.414(8) . ?
C5 C21 1.490(9) . ?
C6 C7 1.442(8) . ?
C7 C8 1.368(8) . ?
C8 C9 1.438(8) . ?
C9 C10 1.413(8) . ?
C10 C11 1.403(9) . ?
C10 C27 1.513(8) . ?
C11 C12 1.429(8) . ?
C12 C13 1.351(9) . ?
C13 C14 1.447(8) . ?
C14 C15 1.414(8) . ?
C15 C16 1.401(7) . ?
C15 C33 1.501(8) . ?
C16 C17 1.438(8) . ?
C17 C18 1.361(8) . ?
C18 C19 1.441(8) . ?
C19 C20 1.400(8) . ?
C20 C39 1.516(7) . ?
C21 C26 1.350(11) . ?
C21 C22 1.363(11) . ?
C22 C23 1.411(12) . ?
C23 C24 1.331(12) . ?
C24 C25 1.343(11) . ?
C25 C26 1.397(12) . ?
C27 C28 1.390(9) . ?
C27 C32 1.398(10) . ?
C28 C29 1.399(9) . ?
C29 C30 1.376(12) . ?
C30 C31 1.401(11) . ?
C31 C32 1.395(9) . ?
C33 C38 1.387(10) . ?
C33 C34 1.400(9) . ?
C34 C35 1.403(9) . ?
C35 C36 1.401(10) . ?
C36 C37 1.368(10) . ?
C37 C38 1.396(9) . ?
C39 C44 1.340(10) . ?
C39 C40 1.395(10) . ?
C40 C41 1.407(10) . ?
C41 C42 1.365(13) . ?
C42 C43 1.339(11) . ?
C43 C44 1.412(10) . ?
N5 C45 1.393(10) . ?
N5 C48 1.391(9) . ?
N6 C50 1.370(9) . ?
N6 C53 1.377(9) . ?
N7 C58 1.370(9) . ?
N7 C55 1.371(9) . ?
N8 C63 1.366(10) . ?
N8 C60 1.367(9) . ?
C45 C64 1.389(9) . ?
C45 C46 1.438(8) . ?
C46 C47 1.369(9) . ?
C46 C65 1.508(8) . ?
C47 C48 1.440(8) . ?
C47 C67 1.506(8) . ?
C48 C49 1.395(9) . ?
C49 C50 1.402(8) . ?
C50 C51 1.448(9) . ?
C51 C52 1.391(8) . ?
C51 C69 1.504(9) . ?
C52 C53 1.448(9) . ?
C52 C71 1.494(9) . ?
C53 C54 1.410(8) . ?
C54 C55 1.392(9) . ?
C55 C56 1.469(8) . ?
C56 C57 1.352(9) . ?
C56 C73 1.506(9) . ?
C57 C58 1.471(9) . ?
C57 C75 1.514(9) . ?
C58 C59 1.403(10) . ?
C59 C60 1.400(9) . ?
C60 C61 1.454(9) . ?
C61 C62 1.356(10) . ?
C61 C77 1.520(9) . ?
C62 C63 1.465(9) . ?
C62 C79 1.498(10) . ?
C63 C64 1.407(9) . ?
C65 C66 1.527(11) . ?
C67 C68 1.533(9) . ?
C69 C70B 1.45(2) . ?
C69 C70A 1.49(2) . ?
C71 C72 1.529(13) . ?
C73 C74 1.546(10) . ?
C75 C76 1.514(11) . ?
C77 C78 1.521(13) . ?
C79 C80 1.534(11) . ?
C81 C81A 1.02(3) . ?
C81 Cl1 1.76(2) . ?
C81 Cl1A 1.76(2) . ?
C81 Cl2A 1.80(2) . ?
C81 Cl2 1.94(2) . ?
C81A Cl2 1.71(3) . ?
C81A Cl1A 1.76(2) . ?
C81A Cl1 1.81(2) . ?
C81A Cl2A 1.96(3) . ?
Cl2 Cl2A 0.701(9) . ?
